data_1576010
loop_
_publ_author_name
'J&#xf6;rges, Mike'
'Knyszek, Daniel'
'Kumar, Manoj'
'Swamy, Varre S. V. S. N.'
'Gessner, Viktoria H.'

_publ_section_title
;
 Isolation of a Lewis acid-base stabilized stannanone.
;
_journal_issue 44
_journal_name_full 'Chemical science'
_journal_page_first 21087
_journal_page_last 21093
_journal_paper_doi 10.1039/d5sc06549f
_journal_volume 16
_journal_year 2025
_chemical_formula_moiety 'C52 H66 N4 P2 S2 Si4 Sn2, C6 H6'
_chemical_formula_sum 'C58 H72 N4 P2 S2 Si4 Sn2'
_chemical_formula_weight 1300.99
_space_group_crystal_system monoclinic
_space_group_IT_number 14
_space_group_name_Hall '-P 2ybc'
_space_group_name_H-M_alt 'P 1 21/c 1'
_atom_sites_solution_hydrogens geom
_atom_sites_solution_primary dual
_audit_creation_date 2021-04-14
_audit_creation_method SHELXL-2019/3
_audit_update_record
;
2025-08-18 deposited with the CCDC.	2025-10-07 downloaded from the CCDC.
;
_cell_angle_alpha 90
_cell_angle_beta 113.580(2)
_cell_angle_gamma 90
_cell_formula_units_Z 4
_cell_length_a 19.8970(3)
_cell_length_b 17.93040(10)
_cell_length_c 19.0955(3)
_cell_measurement_reflns_used 35273
_cell_measurement_temperature 100(2)
_cell_measurement_theta_max 76.8610
_cell_measurement_theta_min 3.5220
_cell_volume 6243.70(17)
_computing_cell_refinement 'CrysAlisPro 1.171.40.68a (Rigaku OD, 2019)'
_computing_data_collection 'CrysAlisPro 1.171.40.68a (Rigaku OD, 2019)'
_computing_data_reduction 'CrysAlisPro 1.171.40.68a (Rigaku OD, 2019)'
_computing_structure_refinement 'SHELXL-2019/2 (Sheldrick, 2019)'
_computing_structure_solution 'SHELXT 2018/2 (Sheldrick, 2018)'
_diffrn_ambient_environment N~2~
_diffrn_ambient_temperature 100(2)
_diffrn_detector 'Hybrid Pixel Array Detector'
_diffrn_detector_area_resol_mean 10.0000
_diffrn_detector_type HyPix
_diffrn_measured_fraction_theta_full 0.999
_diffrn_measured_fraction_theta_max 0.999
_diffrn_measurement_details
;
List of Runs (angles in degrees, time in seconds):

  # Type    Start    End  Width  t~exp~   \w     \q     \k     \f   Frames
#--------------------------------------------------------------------------
  1  \w    -12.00  13.00   0.50    1.50    --   47.20 -19.00-120.00   50
  2  \w    -25.00  46.00   0.50    1.50    --   47.20 -38.00-180.00  142
  3  \w     60.00 106.00   0.50    6.00    --  106.49-101.00 -98.32   92
  4  \w     94.00 126.00   0.50    6.00    --  106.49-145.00-111.71   64
  5  \w     66.00  92.00   0.50    6.00    --  106.49-145.00-111.71   52
  6  \w     51.00  99.00   0.50    6.00    --  106.49 -94.00 -90.00   96
  7  \w     51.00 105.00   0.50    6.00    --  106.49 -94.00   0.00  108
  8  \w     59.00 104.00   0.50    6.00    --  106.49 -94.00  60.00   90
  9  \w     71.00 104.00   0.50    6.00    --  106.49 -96.00 131.72   66
 10  \w     53.00 104.00   0.50    6.00    --  106.49 -77.00 150.00  102
 11  \w     35.00  94.00   0.50    6.00    --  106.49 -93.00 148.00  118
 12  \w     35.00  91.00   0.50    6.00    --  106.49 -94.00  90.00  112
 13  \w     35.00  61.00   0.50    6.00    --  106.49-125.00   0.00   52
 14  \w     52.00 107.00   0.50    6.00    --  106.49-108.00 -13.99  110
 15  \w     34.00  68.00   0.50    6.00    --  106.49-125.00  90.00   68
 16  \w     35.00 105.00   0.50    6.00    --  106.49 -94.00  30.00  140
 17  \w     35.00 105.00   0.50    6.00    --  106.49 -94.00 -60.00  140
 18  \w     37.00  73.00   0.50    6.00    --  106.49 -61.00-180.00   72
 19  \w    104.00 165.00   0.50    6.00    --  106.49  15.00 -90.00  122
 20  \w    106.00 142.00   0.50    6.00    --  106.49  93.00 -99.00   72
 21  \w    108.00 159.00   0.50    6.00    --  106.49 125.00-120.00  102
 22  \w     96.00 170.00   0.50    6.00    --  106.49 125.00   0.00  148
 23  \w     94.00 178.00   0.50    6.00    --  106.49  30.00  60.00  168
 24  \w     95.00 166.00   0.50    6.00    --  106.49  30.00 150.00  142
 25  \w    102.00 143.00   0.50    6.00    --  106.49 125.00 120.00   82
 26  \w    -10.00  77.00   0.50    1.50    --   47.20 -93.00 148.00  174
 27  \w    -46.00 -21.00   0.50    6.00    --  -86.25  93.00 -99.00   50
 28  \w    -48.00 -23.00   0.50    6.00    --  -86.25  45.00-180.00   50
 29  \w    -15.00  21.00   0.50    1.50    --  -47.20  19.00-150.00   72
 30  \w    -23.00  18.00   0.50    1.50    --  -47.20  19.00-180.00   82
 31  \w    -46.00 -17.00   0.50    6.00    --  -86.25  45.00 -60.00   58
 32  \w    -45.00 -18.00   0.50    6.00    --  -86.25  45.00 -30.00   54
 33  \w    -46.00 -15.00   0.50    6.00    --  -86.25  45.00  30.00   62
 34  \w    -46.00 -21.00   0.50    6.00    --  -86.25  45.00  90.00   50
 35  \w    -48.00 -23.00   0.50    6.00    --  -86.25  45.00 120.00   50
 36  \w    -48.00 -16.00   0.50    6.00    --  -86.25  45.00   0.00   64
 37  \w    -72.00  26.00   0.50    1.50    --  -47.20  93.00 -99.00  196
 38  \w     95.00 175.00   0.50    6.00    --  106.49  30.00-180.00  160
 39  \w    -47.00 -19.00   0.50    6.00    --  -86.25  61.00-150.00   56
 40  \w   -114.00 -87.00   0.50    1.50    --  -47.20-125.00 -30.00   54
 41  \w   -116.00 -91.00   0.50    1.50    --  -47.20-125.00  30.00   50
 42  \w   -120.00 -73.00   0.50    1.50    --  -47.20-125.00 -60.00   94
 43  \w   -115.00 -73.00   0.50    1.50    --  -47.20-125.00 -90.00   84
 44  \w   -158.00 -85.00   0.50    6.00    --  -86.25 -30.00-150.00  146
 45  \w   -110.00 -83.00   0.50    6.00    --  -86.25 -93.00 148.00   54
;
_diffrn_measurement_device 'four-circle diffractometer'
_diffrn_measurement_device_type 'XtaLAB Synergy, Dualflex, HyPix'
_diffrn_measurement_method '\w scans'
_diffrn_orient_matrix_type 'CrysAlisPro convention (1999,Acta A55,543-557)'
_diffrn_orient_matrix_UB_11 -0.0710257000
_diffrn_orient_matrix_UB_12 -0.0227760000
_diffrn_orient_matrix_UB_13 -0.0676532000
_diffrn_orient_matrix_UB_21 -0.0321744000
_diffrn_orient_matrix_UB_22 -0.0282515000
_diffrn_orient_matrix_UB_23 0.0563223000
_diffrn_orient_matrix_UB_31 -0.0325012000
_diffrn_orient_matrix_UB_32 0.0778727000
_diffrn_orient_matrix_UB_33 0.0005980000
_diffrn_radiation_monochromator mirror
_diffrn_radiation_probe x-ray
_diffrn_radiation_type CuK\a
_diffrn_radiation_wavelength 1.54184
_diffrn_reflns_av_R_equivalents 0.0481
_diffrn_reflns_av_sigmaI/netI 0.0517
_diffrn_reflns_av_unetI/netI 0.0237
_diffrn_reflns_Laue_measured_fraction_full 0.999
_diffrn_reflns_Laue_measured_fraction_max 0.999
_diffrn_reflns_limit_h_max 23
_diffrn_reflns_limit_h_min -23
_diffrn_reflns_limit_k_max 21
_diffrn_reflns_limit_k_min -17
_diffrn_reflns_limit_l_max 22
_diffrn_reflns_limit_l_min -22
_diffrn_reflns_number 83310
_diffrn_reflns_point_group_measured_fraction_full 0.999
_diffrn_reflns_point_group_measured_fraction_max 0.999
_diffrn_reflns_theta_full 67.684
_diffrn_reflns_theta_max 67.989
_diffrn_reflns_theta_min 3.457
_diffrn_source 'micro-focus sealed X-ray tube'
_diffrn_source_type 'PhotonJet (Cu) X-ray Source'
_exptl_absorpt_coefficient_mu 8.504
_exptl_absorpt_correction_T_max 0.837
_exptl_absorpt_correction_T_min 0.418
_exptl_absorpt_correction_type gaussian
_exptl_absorpt_process_details
;
CrysAlisPro 1.171.40.68a (Rigaku Oxford Diffraction, 2019)
Numerical absorption correction based on gaussian integration over
			a multifaceted crystal model
Empirical absorption correction using spherical harmonics,
 implemented in SCALE3 ABSPACK scaling algorithm.
;
_exptl_crystal_colour colourless
_exptl_crystal_density_diffrn 1.384
_exptl_crystal_description block
_exptl_crystal_F_000 2664
_exptl_crystal_size_max 0.112
_exptl_crystal_size_mid 0.068
_exptl_crystal_size_min 0.049
_refine_diff_density_max 1.052
_refine_diff_density_min -0.586
_refine_diff_density_rms 0.065
_refine_ls_extinction_method none
_refine_ls_goodness_of_fit_ref 1.017
_refine_ls_hydrogen_treatment constr
_refine_ls_matrix_type full
_refine_ls_number_parameters 661
_refine_ls_number_reflns 11380
_refine_ls_number_restraints 0
_refine_ls_restrained_S_all 1.017
_refine_ls_R_factor_all 0.0285
_refine_ls_R_factor_gt 0.0256
_refine_ls_shift/su_max 0.004
_refine_ls_shift/su_mean 0.000
_refine_ls_structure_factor_coef Fsqd
_refine_ls_weighting_details 'w=1/[\s^2^(Fo^2^)+(0.0407P)^2^+2.9413P] where P=(Fo^2^+2Fc^2^)/3'
_refine_ls_weighting_scheme calc
_refine_ls_wR_factor_gt 0.0645
_refine_ls_wR_factor_ref 0.0659
_reflns_Friedel_coverage 0.000
_reflns_number_gt 10526
_reflns_number_total 11380
_reflns_threshold_expression 'I > 2\s(I)'
_cod_data_source_file d5sc06549f2.cif
_cod_data_source_block VAS-116_a
_cod_depositor_comments 'Adding full bibliography for 1576005--1576010.cif.'
_cod_original_sg_symbol_H-M 'P 21/c'
_cod_database_code 1576010
_shelx_shelxl_version_number 2019/3
_shelx_space_group_comment
;
The symmetry employed for this shelxl refinement is uniquely defined
by the following loop, which should always be used as a source of
symmetry information in preference to the above space-group names.
They are only intended as comments.
;
_cell_oxdiff_length_a 19.8964(2)
_cell_oxdiff_length_b 17.93165(14)
_cell_oxdiff_length_c 19.0929(2)
_cell_oxdiff_angle_alpha 89.9838(8)
_cell_oxdiff_angle_beta 113.5680(12)
_cell_oxdiff_angle_gamma 89.9754(8)
_cell_oxdiff_volume 6243.69(12)
_cell_oxdiff_measurement_reflns_used 35273
_oxdiff_exptl_absorpt_empirical_full_min 0.742
_oxdiff_exptl_absorpt_empirical_full_max 1.410
_oxdiff_exptl_absorpt_empirical_details
;
Empirical correction (ABSPACK) includes:
- Absorption correction using spherical harmonics
- Frame scaling
;
_diffrn_oxdiff_digest_frames
;
013fe216437f1d433a90abaec9f28dac69041706c6e
;
_reflns_odcompleteness_completeness 99.96
_reflns_odcompleteness_theta 66.97
_reflns_odcompleteness_iscentric 1
_chemical_oxdiff_formula 'C26 H33 N2 P1 S1 Si2 Sn1'

loop_
_space_group_symop_operation_xyz
'x, y, z'
'-x, y+1/2, -z+1/2'
'-x, -y, -z'
'x, -y-1/2, z-1/2'

loop_
_atom_site_label
_atom_site_type_symbol
_atom_site_fract_x
_atom_site_fract_y
_atom_site_fract_z
_atom_site_U_iso_or_equiv
_atom_site_adp_type
_atom_site_occupancy
_atom_site_site_symmetry_order
_atom_site_calc_flag
_atom_site_refinement_flags_posn
_atom_site_refinement_flags_adp
_atom_site_refinement_flags_occupancy
_atom_site_disorder_assembly
_atom_site_disorder_group
Sn1 Sn 0.73945(2) 0.13590(2) 0.39734(2) 0.02053(5) Uani 1 1 d . . . . .
Sn2 Sn 0.81867(2) 0.28526(2) 0.36355(2) 0.02109(5) Uani 1 1 d . . . . .
S1 S 0.75262(3) 0.18253(3) 0.28447(3) 0.02624(12) Uani 1 1 d . . . . .
S2 S 0.80429(3) 0.24025(3) 0.47622(3) 0.02423(11) Uani 1 1 d . . . . .
P1 P 0.56395(3) 0.17994(3) 0.38100(3) 0.02072(11) Uani 1 1 d . . . . .
P2 P 0.75409(3) 0.46519(3) 0.35253(3) 0.02260(11) Uani 1 1 d . . . . .
Si1 Si 0.79165(3) -0.01739(3) 0.34607(4) 0.02714(13) Uani 1 1 d . . . . .
N1 N 0.60681(11) -0.02234(10) 0.38061(12) 0.0287(4) Uani 1 1 d . . . . .
Si2 Si 0.81560(3) 0.00187(3) 0.51599(4) 0.02662(13) Uani 1 1 d . . . . .
Si3 Si 0.94390(3) 0.27597(3) 0.29475(4) 0.02778(13) Uani 1 1 d . . . . .
Si4 Si 0.99332(3) 0.26603(3) 0.46863(4) 0.02740(13) Uani 1 1 d . . . . .
N2 N 0.78906(10) 0.03391(9) 0.42256(11) 0.0239(4) Uani 1 1 d . . . . .
N3 N 0.67912(12) 0.36681(11) 0.16893(12) 0.0331(5) Uani 1 1 d . . . . .
N4 N 0.92653(10) 0.28467(10) 0.37719(11) 0.0260(4) Uani 1 1 d . . . . .
C1 C 0.63263(11) 0.11812(12) 0.38864(13) 0.0220(4) Uani 1 1 d . . . . .
C2 C 0.61573(11) 0.04190(12) 0.38342(12) 0.0223(4) Uani 1 1 d . . . . .
C12 C 0.44273(15) 0.29041(14) 0.14667(15) 0.0378(6) Uani 1 1 d . . . . .
H12 H 0.418311 0.313970 0.098524 0.045 Uiso 1 1 calc R U . . .
C13 C 0.40843(15) 0.28409(14) 0.19688(16) 0.0381(6) Uani 1 1 d . . . . .
H13 H 0.360438 0.303603 0.183133 0.046 Uiso 1 1 calc R U . . .
C14 C 0.44370(13) 0.24953(14) 0.26687(14) 0.0318(5) Uani 1 1 d . . . . .
H14 H 0.419836 0.245357 0.300976 0.038 Uiso 1 1 calc R U . . .
C15 C 0.49712(12) 0.13179(11) 0.40671(13) 0.0234(4) Uani 1 1 d . . . . .
C16 C 0.43886(13) 0.09373(13) 0.35093(14) 0.0289(5) Uani 1 1 d . . . . .
H16 H 0.431589 0.096605 0.298710 0.035 Uiso 1 1 calc R U . . .
C17 C 0.39179(13) 0.05175(13) 0.37256(15) 0.0321(5) Uani 1 1 d . . . . .
H17 H 0.351900 0.026112 0.334861 0.038 Uiso 1 1 calc R U . . .
C18 C 0.40241(13) 0.04692(13) 0.44821(15) 0.0301(5) Uani 1 1 d . . . . .
H18 H 0.369559 0.018391 0.462320 0.036 Uiso 1 1 calc R U . . .
C19 C 0.46082(13) 0.08350(12) 0.50393(14) 0.0286(5) Uani 1 1 d . . . . .
H19 H 0.468167 0.079670 0.556112 0.034 Uiso 1 1 calc R U . . .
C20 C 0.50832(13) 0.12552(12) 0.48343(14) 0.0266(5) Uani 1 1 d . . . . .
H20 H 0.548634 0.150164 0.521615 0.032 Uiso 1 1 calc R U . . .
C21 C 0.86891(15) 0.01250(16) 0.32045(18) 0.0413(6) Uani 1 1 d . . . . .
H21A H 0.869968 -0.018920 0.278914 0.062 Uiso 1 1 calc R U . . .
H21B H 0.915369 0.007401 0.365165 0.062 Uiso 1 1 calc R U . . .
H21C H 0.861914 0.064693 0.303850 0.062 Uiso 1 1 calc R U . . .
C22 C 0.70284(14) -0.00946(14) 0.26090(14) 0.0337(5) Uani 1 1 d . . . . .
H22A H 0.695084 0.042479 0.243505 0.051 Uiso 1 1 calc R U . . .
H22B H 0.662625 -0.025382 0.274724 0.051 Uiso 1 1 calc R U . . .
H22C H 0.704212 -0.041311 0.219791 0.051 Uiso 1 1 calc R U . . .
C23 C 0.80570(16) -0.11938(14) 0.36851(18) 0.0411(6) Uani 1 1 d . . . . .
H23A H 0.762915 -0.139614 0.375231 0.062 Uiso 1 1 calc R U . . .
H23B H 0.849599 -0.126466 0.415654 0.062 Uiso 1 1 calc R U . . .
H23C H 0.811948 -0.145402 0.326376 0.062 Uiso 1 1 calc R U . . .
C24 C 0.78225(17) 0.06766(14) 0.57069(15) 0.0395(6) Uani 1 1 d . . . . .
H24A H 0.803999 0.116962 0.572066 0.059 Uiso 1 1 calc R U . . .
H24B H 0.796517 0.049150 0.622967 0.059 Uiso 1 1 calc R U . . .
H24C H 0.728704 0.071437 0.545795 0.059 Uiso 1 1 calc R U . . .
C25 C 0.77616(16) -0.09130(14) 0.52339(17) 0.0399(6) Uani 1 1 d . . . . .
H25A H 0.725214 -0.094116 0.486037 0.060 Uiso 1 1 calc R U . . .
H25B H 0.777715 -0.097634 0.574995 0.060 Uiso 1 1 calc R U . . .
H25C H 0.804933 -0.130837 0.513019 0.060 Uiso 1 1 calc R U . . .
C26 C 0.91712(14) -0.00319(16) 0.56414(17) 0.0432(6) Uani 1 1 d . . . . .
H26A H 0.936498 -0.028426 0.530626 0.065 Uiso 1 1 calc R U . . .
H26B H 0.931097 -0.031166 0.611983 0.065 Uiso 1 1 calc R U . . .
H26C H 0.937356 0.047370 0.575227 0.065 Uiso 1 1 calc R U . . .
C27 C 0.75888(12) 0.38162(12) 0.31219(13) 0.0251(5) Uani 1 1 d . . . . .
C28 C 0.71537(13) 0.37386(11) 0.23378(14) 0.0265(5) Uani 1 1 d . . . . .
C29 C 0.81066(13) 0.46627(12) 0.45384(13) 0.0252(5) Uani 1 1 d . . . . .
C30 C 0.78672(13) 0.42753(12) 0.50304(13) 0.0283(5) Uani 1 1 d . . . . .
H30 H 0.742135 0.400158 0.483038 0.034 Uiso 1 1 calc R U . . .
C31 C 0.82817(14) 0.42912(13) 0.58112(14) 0.0328(5) Uani 1 1 d . . . . .
H31 H 0.812124 0.402478 0.614621 0.039 Uiso 1 1 calc R U . . .
C32 C 0.89299(15) 0.46947(14) 0.61051(14) 0.0353(6) Uani 1 1 d . . . . .
H32 H 0.921047 0.470907 0.664106 0.042 Uiso 1 1 calc R U . . .
C33 C 0.91671(14) 0.50756(14) 0.56180(15) 0.0362(6) Uani 1 1 d . . . . .
H33 H 0.961323 0.534855 0.582120 0.043 Uiso 1 1 calc R U . . .
C34 C 0.87607(13) 0.50638(13) 0.48352(14) 0.0308(5) Uani 1 1 d . . . . .
H34 H 0.892703 0.532736 0.450324 0.037 Uiso 1 1 calc R U . . .
C35 C 0.78599(13) 0.54123(12) 0.31006(13) 0.0269(5) Uani 1 1 d . . . . .
C36 C 0.84242(14) 0.52546(14) 0.28712(15) 0.0337(5) Uani 1 1 d . . . . .
H36 H 0.861833 0.476361 0.292727 0.040 Uiso 1 1 calc R U . . .
C37 C 0.87063(16) 0.58088(15) 0.25609(16) 0.0412(6) Uani 1 1 d . . . . .
H37 H 0.909458 0.569826 0.240774 0.049 Uiso 1 1 calc R U . . .
C38 C 0.84230(16) 0.65208(15) 0.24747(16) 0.0425(6) Uani 1 1 d . . . . .
H38 H 0.861889 0.690123 0.226495 0.051 Uiso 1 1 calc R U . . .
C39 C 0.78578(17) 0.66825(15) 0.26912(18) 0.0452(7) Uani 1 1 d . . . . .
H39 H 0.766061 0.717258 0.262445 0.054 Uiso 1 1 calc R U . . .
C40 C 0.75726(15) 0.61289(14) 0.30089(16) 0.0377(6) Uani 1 1 d . . . . .
H40 H 0.718443 0.624199 0.316145 0.045 Uiso 1 1 calc R U . . .
C41 C 0.66242(12) 0.48996(12) 0.34306(13) 0.0257(5) Uani 1 1 d . . . . .
C42 C 0.65116(14) 0.55081(13) 0.38252(14) 0.0311(5) Uani 1 1 d . . . . .
H42 H 0.691929 0.577996 0.417060 0.037 Uiso 1 1 calc R U . . .
C43 C 0.58043(15) 0.57169(14) 0.37138(16) 0.0376(6) Uani 1 1 d . . . . .
H43 H 0.572894 0.613514 0.397913 0.045 Uiso 1 1 calc R U . . .
C44 C 0.52100(15) 0.53193(15) 0.32189(16) 0.0383(6) Uani 1 1 d . . . . .
H44 H 0.472682 0.547002 0.313805 0.046 Uiso 1 1 calc R U . . .
C45 C 0.53164(14) 0.47003(14) 0.28393(14) 0.0337(5) Uani 1 1 d . . . . .
H45 H 0.490719 0.441998 0.250886 0.040 Uiso 1 1 calc R U . . .
C46 C 0.60198(13) 0.44918(13) 0.29428(13) 0.0282(5) Uani 1 1 d . . . . .
H46 H 0.609199 0.406922 0.268086 0.034 Uiso 1 1 calc R U . . .
C47 C 0.69300(17) 0.59086(15) 0.57722(17) 0.0423(6) Uani 1 1 d . . . . .
H47 H 0.701163 0.538532 0.580905 0.051 Uiso 1 1 calc R U . . .
C48 C 0.74830(17) 0.63850(15) 0.58095(18) 0.0441(7) Uani 1 1 d . . . . .
H48 H 0.794875 0.619283 0.587262 0.053 Uiso 1 1 calc R U . . .
C49 C 0.73595(18) 0.71465(16) 0.5755(2) 0.0521(8) Uani 1 1 d . . . . .
H49 H 0.774012 0.747709 0.577539 0.062 Uiso 1 1 calc R U . . .
C50 C 0.66886(18) 0.74263(16) 0.56704(18) 0.0493(7) Uani 1 1 d . . . . .
H50 H 0.660822 0.794977 0.564091 0.059 Uiso 1 1 calc R U . . .
C51 C 0.61363(17) 0.69506(17) 0.56289(17) 0.0455(7) Uani 1 1 d . . . . .
H51 H 0.567054 0.714395 0.556418 0.055 Uiso 1 1 calc R U . . .
C52 C 0.62544(17) 0.61916(17) 0.56810(18) 0.0467(7) Uani 1 1 d . . . . .
H52 H 0.587066 0.586251 0.565410 0.056 Uiso 1 1 calc R U . . .
C53 C 1.00247(17) 0.35366(16) 0.28493(18) 0.0440(7) Uani 1 1 d . . . . .
H53A H 1.009506 0.347412 0.237323 0.066 Uiso 1 1 calc R U . . .
H53B H 1.050213 0.352694 0.328370 0.066 Uiso 1 1 calc R U . . .
H53C H 0.978328 0.401522 0.283955 0.066 Uiso 1 1 calc R U . . .
C54 C 0.85807(15) 0.27727(18) 0.20640(16) 0.0429(6) Uani 1 1 d . . . . .
H54A H 0.870344 0.280002 0.161616 0.064 Uiso 1 1 calc R U . . .
H54B H 0.828629 0.320814 0.207221 0.064 Uiso 1 1 calc R U . . .
H54C H 0.830006 0.231674 0.203797 0.064 Uiso 1 1 calc R U . . .
C55 C 0.98889(16) 0.18496(15) 0.29190(18) 0.0417(6) Uani 1 1 d . . . . .
H55A H 0.957904 0.143822 0.295290 0.062 Uiso 1 1 calc R U . . .
H55B H 1.036761 0.182295 0.335048 0.062 Uiso 1 1 calc R U . . .
H55C H 0.995559 0.181144 0.243886 0.062 Uiso 1 1 calc R U . . .
C56 C 0.98591(15) 0.16779(15) 0.49699(19) 0.0453(7) Uani 1 1 d . . . . .
H56A H 0.936771 0.159281 0.495677 0.068 Uiso 1 1 calc R U . . .
H56B H 1.022623 0.158895 0.548830 0.068 Uiso 1 1 calc R U . . .
H56C H 0.994459 0.133595 0.461355 0.068 Uiso 1 1 calc R U . . .
C57 C 1.08852(14) 0.28030(14) 0.47338(17) 0.0368(6) Uani 1 1 d . . . . .
H57A H 1.097699 0.244870 0.439128 0.055 Uiso 1 1 calc R U . . .
H57B H 1.124198 0.272129 0.525857 0.055 Uiso 1 1 calc R U . . .
H57C H 1.093347 0.331343 0.457643 0.055 Uiso 1 1 calc R U . . .
C58 C 0.98406(15) 0.33136(16) 0.54015(16) 0.0406(6) Uani 1 1 d . . . . .
H58A H 0.989169 0.382815 0.525672 0.061 Uiso 1 1 calc R U . . .
H58B H 1.022385 0.320725 0.590687 0.061 Uiso 1 1 calc R U . . .
H58C H 0.935768 0.324899 0.541695 0.061 Uiso 1 1 calc R U . . .
C3 C 0.59788(12) 0.25765(12) 0.44619(12) 0.0224(4) Uani 1 1 d . . . . .
C4 C 0.64619(12) 0.24329(12) 0.52123(13) 0.0251(4) Uani 1 1 d . . . . .
H4 H 0.666721 0.194949 0.535273 0.030 Uiso 1 1 calc R U . . .
C5 C 0.66428(13) 0.29977(13) 0.57548(13) 0.0288(5) Uani 1 1 d . . . . .
H5 H 0.696248 0.289679 0.626926 0.035 Uiso 1 1 calc R U . . .
C6 C 0.63580(14) 0.37078(13) 0.55471(14) 0.0316(5) Uani 1 1 d . . . . .
H6 H 0.647673 0.408997 0.592202 0.038 Uiso 1 1 calc R U . . .
C7 C 0.59024(14) 0.38633(13) 0.47982(15) 0.0321(5) Uani 1 1 d . . . . .
H7 H 0.572574 0.435613 0.465486 0.039 Uiso 1 1 calc R U . . .
C8 C 0.57017(13) 0.32965(12) 0.42521(14) 0.0276(5) Uani 1 1 d . . . . .
H8 H 0.537788 0.339951 0.373953 0.033 Uiso 1 1 calc R U . . .
C9 C 0.51440(13) 0.22070(11) 0.28763(13) 0.0246(5) Uani 1 1 d . . . . .
C10 C 0.54849(13) 0.22708(13) 0.23684(14) 0.0293(5) Uani 1 1 d . . . . .
H10 H 0.596313 0.207333 0.250034 0.035 Uiso 1 1 calc R U . . .
C11 C 0.51268(15) 0.26222(14) 0.16709(14) 0.0354(5) Uani 1 1 d . . . . .
H11 H 0.536440 0.266986 0.132949 0.042 Uiso 1 1 calc R U . . .

loop_
_atom_site_aniso_label
_atom_site_aniso_U_11
_atom_site_aniso_U_22
_atom_site_aniso_U_33
_atom_site_aniso_U_23
_atom_site_aniso_U_13
_atom_site_aniso_U_12
Sn1 0.02150(8) 0.01703(7) 0.02260(8) 0.00117(5) 0.00835(6) -0.00044(5)
Sn2 0.02214(8) 0.01786(7) 0.02320(8) 0.00116(5) 0.00900(6) -0.00010(5)
S1 0.0333(3) 0.0219(2) 0.0233(3) -0.0002(2) 0.0111(2) -0.0046(2)
S2 0.0278(3) 0.0215(2) 0.0229(3) -0.00036(19) 0.0096(2) -0.0035(2)
P1 0.0216(3) 0.0196(2) 0.0202(3) 0.00033(19) 0.0076(2) 0.00007(19)
P2 0.0246(3) 0.0186(2) 0.0236(3) 0.0000(2) 0.0086(2) 0.0002(2)
Si1 0.0269(3) 0.0230(3) 0.0337(3) -0.0039(2) 0.0145(3) -0.0001(2)
N1 0.0282(10) 0.0242(10) 0.0355(11) 0.0006(8) 0.0146(9) -0.0025(8)
Si2 0.0292(3) 0.0204(3) 0.0294(3) 0.0047(2) 0.0108(3) 0.0030(2)
Si3 0.0271(3) 0.0275(3) 0.0322(3) -0.0007(2) 0.0156(3) -0.0010(2)
Si4 0.0231(3) 0.0255(3) 0.0313(3) 0.0022(2) 0.0084(3) 0.0015(2)
N2 0.0251(9) 0.0168(8) 0.0296(10) 0.0028(7) 0.0105(8) 0.0028(7)
N3 0.0424(12) 0.0283(10) 0.0255(12) -0.0005(8) 0.0102(10) 0.0069(8)
N4 0.0215(9) 0.0281(10) 0.0299(10) 0.0005(8) 0.0116(8) 0.0012(7)
C1 0.0196(10) 0.0209(10) 0.0260(11) 0.0008(8) 0.0097(9) -0.0004(8)
C2 0.0202(10) 0.0260(12) 0.0217(11) 0.0014(8) 0.0096(9) 0.0002(8)
C12 0.0441(15) 0.0318(13) 0.0288(13) 0.0067(10) 0.0056(11) 0.0011(11)
C13 0.0314(13) 0.0392(14) 0.0353(14) 0.0065(11) 0.0047(11) 0.0091(10)
C14 0.0316(12) 0.0354(12) 0.0274(12) 0.0020(10) 0.0109(10) 0.0056(10)
C15 0.0244(11) 0.0205(10) 0.0262(12) 0.0000(8) 0.0110(9) 0.0012(8)
C16 0.0292(12) 0.0292(11) 0.0273(12) -0.0028(9) 0.0102(10) -0.0029(9)
C17 0.0278(12) 0.0318(12) 0.0355(14) -0.0047(10) 0.0115(10) -0.0062(9)
C18 0.0275(12) 0.0253(11) 0.0426(14) 0.0017(10) 0.0193(11) -0.0010(9)
C19 0.0343(12) 0.0272(11) 0.0289(12) 0.0018(9) 0.0176(10) 0.0017(9)
C20 0.0294(12) 0.0224(10) 0.0273(12) -0.0011(9) 0.0106(10) -0.0014(9)
C21 0.0385(14) 0.0430(14) 0.0523(17) -0.0069(12) 0.0288(13) -0.0021(11)
C22 0.0359(13) 0.0346(13) 0.0303(13) -0.0059(10) 0.0128(11) -0.0032(10)
C23 0.0458(15) 0.0256(12) 0.0533(18) -0.0050(11) 0.0212(13) 0.0028(11)
C24 0.0619(18) 0.0304(12) 0.0322(14) 0.0081(10) 0.0250(13) 0.0087(12)
C25 0.0491(16) 0.0276(12) 0.0453(16) 0.0080(11) 0.0213(13) 0.0000(11)
C26 0.0322(13) 0.0475(15) 0.0430(16) 0.0144(12) 0.0078(12) 0.0046(11)
C27 0.0287(11) 0.0190(10) 0.0254(12) 0.0012(8) 0.0084(9) 0.0043(8)
C28 0.0314(12) 0.0178(10) 0.0327(14) 0.0021(9) 0.0154(10) 0.0043(8)
C29 0.0290(11) 0.0203(10) 0.0247(11) -0.0010(8) 0.0091(9) 0.0030(8)
C30 0.0313(12) 0.0248(11) 0.0291(12) -0.0011(9) 0.0124(10) 0.0016(9)
C31 0.0426(14) 0.0291(12) 0.0279(13) 0.0016(9) 0.0153(11) 0.0044(10)
C32 0.0422(14) 0.0324(12) 0.0239(12) -0.0027(10) 0.0056(11) 0.0055(10)
C33 0.0347(13) 0.0325(12) 0.0336(14) -0.0055(10) 0.0054(11) -0.0051(10)
C34 0.0331(12) 0.0266(11) 0.0299(13) -0.0003(9) 0.0097(10) -0.0015(9)
C35 0.0300(12) 0.0239(11) 0.0240(12) 0.0010(9) 0.0080(9) -0.0037(9)
C36 0.0383(14) 0.0277(12) 0.0359(14) -0.0026(10) 0.0156(11) -0.0033(10)
C37 0.0477(16) 0.0415(14) 0.0417(15) -0.0021(12) 0.0254(13) -0.0107(12)
C38 0.0521(17) 0.0361(14) 0.0397(15) 0.0057(11) 0.0189(13) -0.0145(12)
C39 0.0525(17) 0.0250(12) 0.0553(18) 0.0101(12) 0.0187(14) -0.0028(11)
C40 0.0398(14) 0.0282(12) 0.0453(16) 0.0037(11) 0.0172(12) -0.0010(10)
C41 0.0277(11) 0.0236(10) 0.0264(12) 0.0046(9) 0.0115(9) 0.0039(9)
C42 0.0360(13) 0.0281(11) 0.0286(13) 0.0006(9) 0.0124(10) 0.0037(10)
C43 0.0469(15) 0.0308(12) 0.0396(15) 0.0056(11) 0.0220(12) 0.0129(11)
C44 0.0356(14) 0.0424(14) 0.0410(15) 0.0156(12) 0.0197(12) 0.0131(11)
C45 0.0302(12) 0.0380(13) 0.0294(13) 0.0095(10) 0.0082(10) -0.0009(10)
C46 0.0301(12) 0.0276(11) 0.0265(12) 0.0036(9) 0.0108(10) 0.0009(9)
C47 0.0580(17) 0.0304(13) 0.0448(16) 0.0032(11) 0.0271(14) 0.0019(12)
C48 0.0446(16) 0.0429(15) 0.0489(17) 0.0022(12) 0.0232(13) 0.0064(12)
C49 0.0501(18) 0.0365(15) 0.070(2) 0.0009(14) 0.0246(16) -0.0067(13)
C50 0.0624(19) 0.0303(13) 0.0552(19) 0.0015(12) 0.0236(15) 0.0084(13)
C51 0.0485(17) 0.0531(17) 0.0403(16) 0.0034(13) 0.0234(13) 0.0136(13)
C52 0.0508(17) 0.0476(16) 0.0483(17) 0.0016(13) 0.0268(14) -0.0077(13)
C53 0.0553(17) 0.0402(14) 0.0439(16) -0.0010(12) 0.0277(14) -0.0129(13)
C54 0.0353(14) 0.0666(18) 0.0305(14) 0.0003(12) 0.0171(12) 0.0039(12)
C55 0.0490(16) 0.0341(13) 0.0504(17) -0.0015(12) 0.0289(14) 0.0052(11)
C56 0.0329(14) 0.0350(14) 0.0628(19) 0.0176(13) 0.0137(13) 0.0059(11)
C57 0.0253(12) 0.0374(13) 0.0452(16) 0.0031(11) 0.0114(11) 0.0010(10)
C58 0.0322(13) 0.0485(15) 0.0372(15) -0.0103(12) 0.0097(11) -0.0043(11)
C3 0.0249(11) 0.0219(10) 0.0220(11) -0.0002(8) 0.0110(9) -0.0023(8)
C4 0.0263(11) 0.0230(10) 0.0258(11) 0.0014(9) 0.0104(9) -0.0003(8)
C5 0.0298(12) 0.0318(11) 0.0228(12) -0.0017(9) 0.0083(9) -0.0036(9)
C6 0.0377(13) 0.0271(11) 0.0312(13) -0.0078(9) 0.0150(11) -0.0071(10)
C7 0.0381(13) 0.0196(10) 0.0376(14) 0.0005(9) 0.0141(11) -0.0017(9)
C8 0.0304(12) 0.0238(11) 0.0270(12) 0.0018(9) 0.0097(10) -0.0003(9)
C9 0.0288(12) 0.0202(10) 0.0215(11) -0.0008(8) 0.0066(9) -0.0002(8)
C10 0.0291(12) 0.0298(11) 0.0290(12) 0.0038(9) 0.0115(10) -0.0007(9)
C11 0.0428(14) 0.0376(13) 0.0257(12) 0.0081(10) 0.0136(11) -0.0025(11)

loop_
_atom_type_symbol
_atom_type_description
_atom_type_scat_dispersion_real
_atom_type_scat_dispersion_imag
_atom_type_scat_source
C C 0.0181 0.0091 'International Tables Vol C Tables 4.2.6.8 and 6.1.1.4'
H H 0.0000 0.0000 'International Tables Vol C Tables 4.2.6.8 and 6.1.1.4'
N N 0.0311 0.0180 'International Tables Vol C Tables 4.2.6.8 and 6.1.1.4'
Si Si 0.2541 0.3302 'International Tables Vol C Tables 4.2.6.8 and 6.1.1.4'
P P 0.2955 0.4335 'International Tables Vol C Tables 4.2.6.8 and 6.1.1.4'
S S 0.3331 0.5567 'International Tables Vol C Tables 4.2.6.8 and 6.1.1.4'
Sn Sn 0.0259 5.4591 'International Tables Vol C Tables 4.2.6.8 and 6.1.1.4'

loop_
_exptl_crystal_face_index_h
_exptl_crystal_face_index_k
_exptl_crystal_face_index_l
_exptl_crystal_face_perp_dist
0 -11 2 0.0336
11 -5 -7 0.0401
3 -11 3 0.0244
8 -5 -11 0.0514
-7 0 -7 0.0395
-8 8 -1 0.0328
8 -8 1 0.0257
5 9 -8 0.0326
-6 10 3 0.0254
-10 0 11 0.0520
4 -7 7 0.0266
10 1 3 0.0146
-5 -10 5 0.0348
-11 -1 -2 0.0319

loop_
_geom_angle_atom_site_label_1
_geom_angle_atom_site_label_2
_geom_angle_atom_site_label_3
_geom_angle
_geom_angle_site_symmetry_1
_geom_angle_site_symmetry_3
_geom_angle_publ_flag
N2 Sn1 C1 105.22(8) . . ?
N2 Sn1 S1 107.75(6) . . ?
C1 Sn1 S1 116.79(6) . . ?
N2 Sn1 S2 117.24(5) . . ?
C1 Sn1 S2 116.02(6) . . ?
S1 Sn1 S2 93.806(18) . . ?
N2 Sn1 Sn2 123.32(5) . . ?
C1 Sn1 Sn2 131.20(6) . . ?
S1 Sn1 Sn2 46.806(13) . . ?
S2 Sn1 Sn2 47.006(13) . . ?
N4 Sn2 C27 115.47(8) . . ?
N4 Sn2 S1 110.82(5) . . ?
C27 Sn2 S1 105.69(6) . . ?
N4 Sn2 S2 111.99(6) . . ?
C27 Sn2 S2 116.25(7) . . ?
S1 Sn2 S2 94.209(18) . . ?
N4 Sn2 Sn1 121.82(5) . . ?
C27 Sn2 Sn1 122.16(6) . . ?
S1 Sn2 Sn1 47.079(13) . . ?
S2 Sn2 Sn1 47.136(12) . . ?
Sn2 S1 Sn1 86.115(18) . . ?
Sn2 S2 Sn1 85.858(18) . . ?
C1 P1 C3 111.89(10) . . ?
C1 P1 C15 108.33(10) . . ?
C3 P1 C15 107.04(10) . . ?
C1 P1 C9 116.41(11) . . ?
C3 P1 C9 105.84(10) . . ?
C15 P1 C9 106.85(11) . . ?
C27 P2 C29 111.69(10) . . ?
C27 P2 C41 113.93(11) . . ?
C29 P2 C41 105.95(11) . . ?
C27 P2 C35 111.32(11) . . ?
C29 P2 C35 106.82(10) . . ?
C41 P2 C35 106.69(10) . . ?
N2 Si1 C22 110.76(10) . . ?
N2 Si1 C21 111.77(11) . . ?
C22 Si1 C21 109.95(13) . . ?
N2 Si1 C23 112.02(11) . . ?
C22 Si1 C23 106.03(12) . . ?
C21 Si1 C23 106.06(13) . . ?
N2 Si2 C26 110.30(12) . . ?
N2 Si2 C24 109.56(10) . . ?
C26 Si2 C24 108.29(14) . . ?
N2 Si2 C25 113.98(11) . . ?
C26 Si2 C25 108.93(13) . . ?
C24 Si2 C25 105.54(13) . . ?
N4 Si3 C54 112.04(11) . . ?
N4 Si3 C55 111.90(11) . . ?
C54 Si3 C55 105.12(14) . . ?
N4 Si3 C53 112.25(12) . . ?
C54 Si3 C53 106.39(14) . . ?
C55 Si3 C53 108.75(13) . . ?
N4 Si4 C58 110.64(11) . . ?
N4 Si4 C56 110.66(12) . . ?
C58 Si4 C56 109.78(15) . . ?
N4 Si4 C57 111.75(11) . . ?
C58 Si4 C57 105.81(12) . . ?
C56 Si4 C57 108.05(12) . . ?
Si2 N2 Si1 125.80(10) . . ?
Si2 N2 Sn1 117.16(10) . . ?
Si1 N2 Sn1 116.62(10) . . ?
Si3 N4 Si4 122.40(11) . . ?
Si3 N4 Sn2 117.30(10) . . ?
Si4 N4 Sn2 117.67(10) . . ?
C2 C1 P1 117.56(16) . . ?
C2 C1 Sn1 111.22(15) . . ?
P1 C1 Sn1 131.07(12) . . ?
N1 C2 C1 175.3(2) . . ?
C11 C12 C13 119.6(2) . . ?
C11 C12 H12 120.2 . . ?
C13 C12 H12 120.2 . . ?
C14 C13 C12 120.3(2) . . ?
C14 C13 H13 119.8 . . ?
C12 C13 H13 119.8 . . ?
C13 C14 C9 120.2(2) . . ?
C13 C14 H14 119.9 . . ?
C9 C14 H14 119.9 . . ?
C20 C15 C16 119.7(2) . . ?
C20 C15 P1 119.80(17) . . ?
C16 C15 P1 120.08(18) . . ?
C17 C16 C15 119.4(2) . . ?
C17 C16 H16 120.3 . . ?
C15 C16 H16 120.3 . . ?
C18 C17 C16 120.5(2) . . ?
C18 C17 H17 119.7 . . ?
C16 C17 H17 119.7 . . ?
C17 C18 C19 120.3(2) . . ?
C17 C18 H18 119.8 . . ?
C19 C18 H18 119.8 . . ?
C20 C19 C18 119.9(2) . . ?
C20 C19 H19 120.0 . . ?
C18 C19 H19 120.0 . . ?
C19 C20 C15 120.1(2) . . ?
C19 C20 H20 120.0 . . ?
C15 C20 H20 120.0 . . ?
Si1 C21 H21A 109.5 . . ?
Si1 C21 H21B 109.5 . . ?
H21A C21 H21B 109.5 . . ?
Si1 C21 H21C 109.5 . . ?
H21A C21 H21C 109.5 . . ?
H21B C21 H21C 109.5 . . ?
Si1 C22 H22A 109.5 . . ?
Si1 C22 H22B 109.5 . . ?
H22A C22 H22B 109.5 . . ?
Si1 C22 H22C 109.5 . . ?
H22A C22 H22C 109.5 . . ?
H22B C22 H22C 109.5 . . ?
Si1 C23 H23A 109.5 . . ?
Si1 C23 H23B 109.5 . . ?
H23A C23 H23B 109.5 . . ?
Si1 C23 H23C 109.5 . . ?
H23A C23 H23C 109.5 . . ?
H23B C23 H23C 109.5 . . ?
Si2 C24 H24A 109.5 . . ?
Si2 C24 H24B 109.5 . . ?
H24A C24 H24B 109.5 . . ?
Si2 C24 H24C 109.5 . . ?
H24A C24 H24C 109.5 . . ?
H24B C24 H24C 109.5 . . ?
Si2 C25 H25A 109.5 . . ?
Si2 C25 H25B 109.5 . . ?
H25A C25 H25B 109.5 . . ?
Si2 C25 H25C 109.5 . . ?
H25A C25 H25C 109.5 . . ?
H25B C25 H25C 109.5 . . ?
Si2 C26 H26A 109.5 . . ?
Si2 C26 H26B 109.5 . . ?
H26A C26 H26B 109.5 . . ?
Si2 C26 H26C 109.5 . . ?
H26A C26 H26C 109.5 . . ?
H26B C26 H26C 109.5 . . ?
C28 C27 P2 116.53(16) . . ?
C28 C27 Sn2 114.06(15) . . ?
P2 C27 Sn2 129.37(13) . . ?
N3 C28 C27 179.4(3) . . ?
C34 C29 C30 119.8(2) . . ?
C34 C29 P2 121.41(18) . . ?
C30 C29 P2 118.74(17) . . ?
C31 C30 C29 119.8(2) . . ?
C31 C30 H30 120.1 . . ?
C29 C30 H30 120.1 . . ?
C30 C31 C32 120.2(2) . . ?
C30 C31 H31 119.9 . . ?
C32 C31 H31 119.9 . . ?
C33 C32 C31 119.9(2) . . ?
C33 C32 H32 120.0 . . ?
C31 C32 H32 120.0 . . ?
C32 C33 C34 120.7(2) . . ?
C32 C33 H33 119.7 . . ?
C34 C33 H33 119.7 . . ?
C33 C34 C29 119.6(2) . . ?
C33 C34 H34 120.2 . . ?
C29 C34 H34 120.2 . . ?
C36 C35 C40 119.5(2) . . ?
C36 C35 P2 117.20(17) . . ?
C40 C35 P2 123.26(19) . . ?
C37 C36 C35 120.4(2) . . ?
C37 C36 H36 119.8 . . ?
C35 C36 H36 119.8 . . ?
C38 C37 C36 119.9(3) . . ?
C38 C37 H37 120.0 . . ?
C36 C37 H37 120.0 . . ?
C39 C38 C37 120.2(2) . . ?
C39 C38 H38 119.9 . . ?
C37 C38 H38 119.9 . . ?
C38 C39 C40 120.3(3) . . ?
C38 C39 H39 119.9 . . ?
C40 C39 H39 119.9 . . ?
C35 C40 C39 119.6(3) . . ?
C35 C40 H40 120.2 . . ?
C39 C40 H40 120.2 . . ?
C42 C41 C46 119.2(2) . . ?
C42 C41 P2 120.67(18) . . ?
C46 C41 P2 120.07(18) . . ?
C43 C42 C41 120.0(2) . . ?
C43 C42 H42 120.0 . . ?
C41 C42 H42 120.0 . . ?
C44 C43 C42 120.3(2) . . ?
C44 C43 H43 119.9 . . ?
C42 C43 H43 119.9 . . ?
C43 C44 C45 120.2(2) . . ?
C43 C44 H44 119.9 . . ?
C45 C44 H44 119.9 . . ?
C46 C45 C44 119.9(2) . . ?
C46 C45 H45 120.1 . . ?
C44 C45 H45 120.1 . . ?
C45 C46 C41 120.3(2) . . ?
C45 C46 H46 119.8 . . ?
C41 C46 H46 119.8 . . ?
C48 C47 C52 119.8(3) . . ?
C48 C47 H47 120.1 . . ?
C52 C47 H47 120.1 . . ?
C47 C48 C49 119.7(3) . . ?
C47 C48 H48 120.1 . . ?
C49 C48 H48 120.1 . . ?
C50 C49 C48 120.3(3) . . ?
C50 C49 H49 119.9 . . ?
C48 C49 H49 119.9 . . ?
C51 C50 C49 120.0(3) . . ?
C51 C50 H50 120.0 . . ?
C49 C50 H50 120.0 . . ?
C50 C51 C52 120.1(3) . . ?
C50 C51 H51 119.9 . . ?
C52 C51 H51 119.9 . . ?
C51 C52 C47 120.1(3) . . ?
C51 C52 H52 120.0 . . ?
C47 C52 H52 120.0 . . ?
Si3 C53 H53A 109.5 . . ?
Si3 C53 H53B 109.5 . . ?
H53A C53 H53B 109.5 . . ?
Si3 C53 H53C 109.5 . . ?
H53A C53 H53C 109.5 . . ?
H53B C53 H53C 109.5 . . ?
Si3 C54 H54A 109.5 . . ?
Si3 C54 H54B 109.5 . . ?
H54A C54 H54B 109.5 . . ?
Si3 C54 H54C 109.5 . . ?
H54A C54 H54C 109.5 . . ?
H54B C54 H54C 109.5 . . ?
Si3 C55 H55A 109.5 . . ?
Si3 C55 H55B 109.5 . . ?
H55A C55 H55B 109.5 . . ?
Si3 C55 H55C 109.5 . . ?
H55A C55 H55C 109.5 . . ?
H55B C55 H55C 109.5 . . ?
Si4 C56 H56A 109.5 . . ?
Si4 C56 H56B 109.5 . . ?
H56A C56 H56B 109.5 . . ?
Si4 C56 H56C 109.5 . . ?
H56A C56 H56C 109.5 . . ?
H56B C56 H56C 109.5 . . ?
Si4 C57 H57A 109.5 . . ?
Si4 C57 H57B 109.5 . . ?
H57A C57 H57B 109.5 . . ?
Si4 C57 H57C 109.5 . . ?
H57A C57 H57C 109.5 . . ?
H57B C57 H57C 109.5 . . ?
Si4 C58 H58A 109.5 . . ?
Si4 C58 H58B 109.5 . . ?
H58A C58 H58B 109.5 . . ?
Si4 C58 H58C 109.5 . . ?
H58A C58 H58C 109.5 . . ?
H58B C58 H58C 109.5 . . ?
C4 C3 C8 119.7(2) . . ?
C4 C3 P1 118.63(16) . . ?
C8 C3 P1 121.21(17) . . ?
C5 C4 C3 119.9(2) . . ?
C5 C4 H4 120.0 . . ?
C3 C4 H4 120.0 . . ?
C6 C5 C4 120.1(2) . . ?
C6 C5 H5 119.9 . . ?
C4 C5 H5 119.9 . . ?
C7 C6 C5 120.4(2) . . ?
C7 C6 H6 119.8 . . ?
C5 C6 H6 119.8 . . ?
C6 C7 C8 120.0(2) . . ?
C6 C7 H7 120.0 . . ?
C8 C7 H7 120.0 . . ?
C7 C8 C3 119.8(2) . . ?
C7 C8 H8 120.1 . . ?
C3 C8 H8 120.1 . . ?
C10 C9 C14 119.1(2) . . ?
C10 C9 P1 119.60(18) . . ?
C14 C9 P1 121.18(18) . . ?
C11 C10 C9 120.0(2) . . ?
C11 C10 H10 120.0 . . ?
C9 C10 H10 120.0 . . ?
C12 C11 C10 120.7(2) . . ?
C12 C11 H11 119.7 . . ?
C10 C11 H11 119.7 . . ?

loop_
_geom_bond_atom_site_label_1
_geom_bond_atom_site_label_2
_geom_bond_distance
_geom_bond_site_symmetry_2
_geom_bond_publ_flag
Sn1 N2 2.0421(17) . ?
Sn1 C1 2.089(2) . ?
Sn1 S1 2.4217(6) . ?
Sn1 S2 2.4247(5) . ?
Sn1 Sn2 3.29940(18) . ?
Sn2 N4 2.0557(19) . ?
Sn2 C27 2.105(2) . ?
Sn2 S1 2.4109(5) . ?
Sn2 S2 2.4196(5) . ?
P1 C1 1.720(2) . ?
P1 C3 1.810(2) . ?
P1 C15 1.810(2) . ?
P1 C9 1.811(2) . ?
P2 C27 1.705(2) . ?
P2 C29 1.808(2) . ?
P2 C41 1.815(2) . ?
P2 C35 1.825(2) . ?
Si1 N2 1.744(2) . ?
Si1 C22 1.868(3) . ?
Si1 C21 1.868(3) . ?
Si1 C23 1.874(3) . ?
N1 C2 1.163(3) . ?
Si2 N2 1.743(2) . ?
Si2 C26 1.857(3) . ?
Si2 C24 1.865(3) . ?
Si2 C25 1.875(3) . ?
Si3 N4 1.749(2) . ?
Si3 C54 1.860(3) . ?
Si3 C55 1.872(3) . ?
Si3 C53 1.873(3) . ?
Si4 N4 1.752(2) . ?
Si4 C58 1.863(3) . ?
Si4 C56 1.866(3) . ?
Si4 C57 1.877(3) . ?
N3 C28 1.164(3) . ?
C1 C2 1.401(3) . ?
C12 C11 1.382(4) . ?
C12 C13 1.386(4) . ?
C12 H12 0.9500 . ?
C13 C14 1.383(4) . ?
C13 H13 0.9500 . ?
C14 C9 1.399(3) . ?
C14 H14 0.9500 . ?
C15 C20 1.396(3) . ?
C15 C16 1.399(3) . ?
C16 C17 1.387(3) . ?
C16 H16 0.9500 . ?
C17 C18 1.376(4) . ?
C17 H17 0.9500 . ?
C18 C19 1.387(3) . ?
C18 H18 0.9500 . ?
C19 C20 1.382(3) . ?
C19 H19 0.9500 . ?
C20 H20 0.9500 . ?
C21 H21A 0.9800 . ?
C21 H21B 0.9800 . ?
C21 H21C 0.9800 . ?
C22 H22A 0.9800 . ?
C22 H22B 0.9800 . ?
C22 H22C 0.9800 . ?
C23 H23A 0.9800 . ?
C23 H23B 0.9800 . ?
C23 H23C 0.9800 . ?
C24 H24A 0.9800 . ?
C24 H24B 0.9800 . ?
C24 H24C 0.9800 . ?
C25 H25A 0.9800 . ?
C25 H25B 0.9800 . ?
C25 H25C 0.9800 . ?
C26 H26A 0.9800 . ?
C26 H26B 0.9800 . ?
C26 H26C 0.9800 . ?
C27 C28 1.405(3) . ?
C29 C34 1.394(3) . ?
C29 C30 1.397(3) . ?
C30 C31 1.386(3) . ?
C30 H30 0.9500 . ?
C31 C32 1.387(4) . ?
C31 H31 0.9500 . ?
C32 C33 1.380(4) . ?
C32 H32 0.9500 . ?
C33 C34 1.386(4) . ?
C33 H33 0.9500 . ?
C34 H34 0.9500 . ?
C35 C36 1.388(4) . ?
C35 C40 1.389(3) . ?
C36 C37 1.385(4) . ?
C36 H36 0.9500 . ?
C37 C38 1.379(4) . ?
C37 H37 0.9500 . ?
C38 C39 1.375(4) . ?
C38 H38 0.9500 . ?
C39 C40 1.397(4) . ?
C39 H39 0.9500 . ?
C40 H40 0.9500 . ?
C41 C42 1.394(3) . ?
C41 C46 1.397(3) . ?
C42 C43 1.388(4) . ?
C42 H42 0.9500 . ?
C43 C44 1.380(4) . ?
C43 H43 0.9500 . ?
C44 C45 1.388(4) . ?
C44 H44 0.9500 . ?
C45 C46 1.384(4) . ?
C45 H45 0.9500 . ?
C46 H46 0.9500 . ?
C47 C48 1.372(4) . ?
C47 C52 1.381(4) . ?
C47 H47 0.9500 . ?
C48 C49 1.384(4) . ?
C48 H48 0.9500 . ?
C49 C50 1.374(5) . ?
C49 H49 0.9500 . ?
C50 C51 1.368(5) . ?
C50 H50 0.9500 . ?
C51 C52 1.378(4) . ?
C51 H51 0.9500 . ?
C52 H52 0.9500 . ?
C53 H53A 0.9800 . ?
C53 H53B 0.9800 . ?
C53 H53C 0.9800 . ?
C54 H54A 0.9800 . ?
C54 H54B 0.9800 . ?
C54 H54C 0.9800 . ?
C55 H55A 0.9800 . ?
C55 H55B 0.9800 . ?
C55 H55C 0.9800 . ?
C56 H56A 0.9800 . ?
C56 H56B 0.9800 . ?
C56 H56C 0.9800 . ?
C57 H57A 0.9800 . ?
C57 H57B 0.9800 . ?
C57 H57C 0.9800 . ?
C58 H58A 0.9800 . ?
C58 H58B 0.9800 . ?
C58 H58C 0.9800 . ?
C3 C4 1.393(3) . ?
C3 C8 1.398(3) . ?
C4 C5 1.389(3) . ?
C4 H4 0.9500 . ?
C5 C6 1.386(3) . ?
C5 H5 0.9500 . ?
C6 C7 1.381(4) . ?
C6 H6 0.9500 . ?
C7 C8 1.395(3) . ?
C7 H7 0.9500 . ?
C8 H8 0.9500 . ?
C9 C10 1.393(3) . ?
C10 C11 1.385(3) . ?
C10 H10 0.9500 . ?
C11 H11 0.9500 . ?

loop_
_geom_torsion_atom_site_label_1
_geom_torsion_atom_site_label_2
_geom_torsion_atom_site_label_3
_geom_torsion_atom_site_label_4
_geom_torsion
_geom_torsion_site_symmetry_1
_geom_torsion_site_symmetry_2
_geom_torsion_site_symmetry_3
_geom_torsion_site_symmetry_4
_geom_torsion_publ_flag
C26 Si2 N2 Si1 74.39(17) . . . . ?
C24 Si2 N2 Si1 -166.49(14) . . . . ?
C25 Si2 N2 Si1 -48.51(17) . . . . ?
C26 Si2 N2 Sn1 -113.26(13) . . . . ?
C24 Si2 N2 Sn1 5.86(15) . . . . ?
C25 Si2 N2 Sn1 123.84(12) . . . . ?
C22 Si1 N2 Si2 131.51(14) . . . . ?
C21 Si1 N2 Si2 -105.51(16) . . . . ?
C23 Si1 N2 Si2 13.36(18) . . . . ?
C22 Si1 N2 Sn1 -40.88(14) . . . . ?
C21 Si1 N2 Sn1 82.10(14) . . . . ?
C23 Si1 N2 Sn1 -159.03(12) . . . . ?
C54 Si3 N4 Si4 166.37(14) . . . . ?
C55 Si3 N4 Si4 48.60(17) . . . . ?
C53 Si3 N4 Si4 -74.00(17) . . . . ?
C54 Si3 N4 Sn2 5.18(16) . . . . ?
C55 Si3 N4 Sn2 -112.59(13) . . . . ?
C53 Si3 N4 Sn2 124.82(14) . . . . ?
C58 Si4 N4 Si3 144.12(13) . . . . ?
C56 Si4 N4 Si3 -93.98(16) . . . . ?
C57 Si4 N4 Si3 26.49(16) . . . . ?
C58 Si4 N4 Sn2 -54.76(14) . . . . ?
C56 Si4 N4 Sn2 67.14(15) . . . . ?
C57 Si4 N4 Sn2 -172.39(11) . . . . ?
C3 P1 C1 C2 141.11(17) . . . . ?
C15 P1 C1 C2 23.3(2) . . . . ?
C9 P1 C1 C2 -97.03(19) . . . . ?
C3 P1 C1 Sn1 -43.81(19) . . . . ?
C15 P1 C1 Sn1 -161.58(15) . . . . ?
C9 P1 C1 Sn1 78.06(18) . . . . ?
C11 C12 C13 C14 -0.3(4) . . . . ?
C12 C13 C14 C9 0.1(4) . . . . ?
C1 P1 C15 C20 84.08(19) . . . . ?
C3 P1 C15 C20 -36.7(2) . . . . ?
C9 P1 C15 C20 -149.77(17) . . . . ?
C1 P1 C15 C16 -88.7(2) . . . . ?
C3 P1 C15 C16 150.51(18) . . . . ?
C9 P1 C15 C16 37.5(2) . . . . ?
C20 C15 C16 C17 1.7(3) . . . . ?
P1 C15 C16 C17 174.42(18) . . . . ?
C15 C16 C17 C18 -0.5(4) . . . . ?
C16 C17 C18 C19 -0.6(4) . . . . ?
C17 C18 C19 C20 0.5(3) . . . . ?
C18 C19 C20 C15 0.7(3) . . . . ?
C16 C15 C20 C19 -1.7(3) . . . . ?
P1 C15 C20 C19 -174.52(17) . . . . ?
C29 P2 C27 C28 178.32(18) . . . . ?
C41 P2 C27 C28 58.3(2) . . . . ?
C35 P2 C27 C28 -62.4(2) . . . . ?
C29 P2 C27 Sn2 0.5(2) . . . . ?
C41 P2 C27 Sn2 -119.53(16) . . . . ?
C35 P2 C27 Sn2 119.77(16) . . . . ?
C27 P2 C29 C34 107.1(2) . . . . ?
C41 P2 C29 C34 -128.34(19) . . . . ?
C35 P2 C29 C34 -14.9(2) . . . . ?
C27 P2 C29 C30 -74.7(2) . . . . ?
C41 P2 C29 C30 49.9(2) . . . . ?
C35 P2 C29 C30 163.38(17) . . . . ?
C34 C29 C30 C31 -0.1(3) . . . . ?
P2 C29 C30 C31 -178.32(17) . . . . ?
C29 C30 C31 C32 0.5(3) . . . . ?
C30 C31 C32 C33 -0.7(4) . . . . ?
C31 C32 C33 C34 0.4(4) . . . . ?
C32 C33 C34 C29 0.0(4) . . . . ?
C30 C29 C34 C33 -0.2(3) . . . . ?
P2 C29 C34 C33 178.05(18) . . . . ?
C27 P2 C35 C36 -34.1(2) . . . . ?
C29 P2 C35 C36 88.1(2) . . . . ?
C41 P2 C35 C36 -158.94(19) . . . . ?
C27 P2 C35 C40 146.8(2) . . . . ?
C29 P2 C35 C40 -91.1(2) . . . . ?
C41 P2 C35 C40 21.9(2) . . . . ?
C40 C35 C36 C37 0.7(4) . . . . ?
P2 C35 C36 C37 -178.5(2) . . . . ?
C35 C36 C37 C38 -0.4(4) . . . . ?
C36 C37 C38 C39 -0.4(4) . . . . ?
C37 C38 C39 C40 0.8(5) . . . . ?
C36 C35 C40 C39 -0.3(4) . . . . ?
P2 C35 C40 C39 178.8(2) . . . . ?
C38 C39 C40 C35 -0.4(4) . . . . ?
C27 P2 C41 C42 170.46(18) . . . . ?
C29 P2 C41 C42 47.3(2) . . . . ?
C35 P2 C41 C42 -66.3(2) . . . . ?
C27 P2 C41 C46 -11.3(2) . . . . ?
C29 P2 C41 C46 -134.45(19) . . . . ?
C35 P2 C41 C46 111.98(19) . . . . ?
C46 C41 C42 C43 -2.0(4) . . . . ?
P2 C41 C42 C43 176.31(19) . . . . ?
C41 C42 C43 C44 0.7(4) . . . . ?
C42 C43 C44 C45 1.1(4) . . . . ?
C43 C44 C45 C46 -1.6(4) . . . . ?
C44 C45 C46 C41 0.3(4) . . . . ?
C42 C41 C46 C45 1.5(3) . . . . ?
P2 C41 C46 C45 -176.81(18) . . . . ?
C52 C47 C48 C49 -0.1(5) . . . . ?
C47 C48 C49 C50 0.6(5) . . . . ?
C48 C49 C50 C51 -1.0(5) . . . . ?
C49 C50 C51 C52 0.8(5) . . . . ?
C50 C51 C52 C47 -0.3(5) . . . . ?
C48 C47 C52 C51 -0.1(5) . . . . ?
C1 P1 C3 C4 -44.3(2) . . . . ?
C15 P1 C3 C4 74.23(19) . . . . ?
C9 P1 C3 C4 -172.06(18) . . . . ?
C1 P1 C3 C8 143.17(19) . . . . ?
C15 P1 C3 C8 -98.3(2) . . . . ?
C9 P1 C3 C8 15.4(2) . . . . ?
C8 C3 C4 C5 2.6(3) . . . . ?
P1 C3 C4 C5 -170.07(18) . . . . ?
C3 C4 C5 C6 -1.6(3) . . . . ?
C4 C5 C6 C7 -1.1(4) . . . . ?
C5 C6 C7 C8 2.7(4) . . . . ?
C6 C7 C8 C3 -1.7(4) . . . . ?
C4 C3 C8 C7 -0.9(3) . . . . ?
P1 C3 C8 C7 171.50(18) . . . . ?
C13 C14 C9 C10 -0.2(4) . . . . ?
C13 C14 C9 P1 176.44(19) . . . . ?
C1 P1 C9 C10 -26.1(2) . . . . ?
C3 P1 C9 C10 98.90(19) . . . . ?
C15 P1 C9 C10 -147.26(18) . . . . ?
C1 P1 C9 C14 157.26(18) . . . . ?
C3 P1 C9 C14 -77.7(2) . . . . ?
C15 P1 C9 C14 36.1(2) . . . . ?
C14 C9 C10 C11 0.6(3) . . . . ?
P1 C9 C10 C11 -176.12(18) . . . . ?
C13 C12 C11 C10 0.7(4) . . . . ?
C9 C10 C11 C12 -0.8(4) . . . . ?

loop_
_exptl_oxdiff_crystal_face_indexfrac_h
_exptl_oxdiff_crystal_face_indexfrac_k
_exptl_oxdiff_crystal_face_indexfrac_l
_exptl_oxdiff_crystal_face_x
_exptl_oxdiff_crystal_face_y
_exptl_oxdiff_crystal_face_z
0.2969 -11.4294 2.0134 0.1030 0.4267 -0.8985
10.8944 -5.2596 -7.4738 -0.1484 -0.6229 -0.7681
3.0104 -10.6609 2.5485 -0.1434 0.3479 -0.9265
7.6319 -4.8635 -10.7681 0.2972 -0.7146 -0.6332
-7.3454 -0.1507 -6.5239 0.9665 -0.1268 0.2231
-7.6940 8.2620 -1.3077 0.4468 -0.0595 0.8927
7.7556 -8.1197 1.4549 -0.4643 0.0618 -0.8835
4.7564 8.9838 -7.7113 -0.0207 -0.8412 0.5404
-6.0463 10.2691 2.8464 0.0030 0.0647 0.9979
-10.4987 0.0532 10.6441 0.0244 0.9358 0.3517
4.0129 -6.9049 6.8920 -0.5940 0.4541 -0.6640
10.1075 1.0014 3.1264 -0.9522 -0.1774 -0.2487
-5.1027 -10.2394 4.9656 0.2597 0.7331 -0.6286
-10.7965 -1.3545 -1.9511 0.9297 0.2757 0.2442
